data_7708584
loop_
_publ_author_name
'Hong, Kangsan'
'Lim, Sangwoo'
'Moon, Heehun'
'Kim, Dongwon'
'Kim, Dongwook'
'Jung, Ok-Sang'

_publ_section_title
;
 Straightforward formation of dianionic acetonylate: self-assembly of
 mercury(II) with pyridyl donor ligands in acetone
;
_journal_name_full 'Dalton Transactions'
_journal_paper_doi 10.1039/D1DT03115E
_journal_year 2021
_chemical_formula_sum 'C40 H60 Cl4 Hg4 N4 O18 Si4'
_chemical_formula_weight 1941.44
_space_group_crystal_system monoclinic
_space_group_IT_number 12
_space_group_name_Hall '-C 2y'
_space_group_name_H-M_alt 'C 1 2/m 1'
_atom_sites_solution_hydrogens geom
_atom_sites_solution_primary direct
_audit_creation_method SHELXL-2018/3
_audit_update_record
;
2021-08-14 deposited with the CCDC.	2021-10-06 downloaded from the CCDC.
;
_cell_angle_alpha 90
_cell_angle_beta 105.284(2)
_cell_angle_gamma 90
_cell_formula_units_Z 2
_cell_length_a 21.1237(11)
_cell_length_b 17.4206(11)
_cell_length_c 8.6306(5)
_cell_measurement_reflns_used 9874
_cell_measurement_temperature 173(2)
_cell_measurement_theta_max 26.34
_cell_measurement_theta_min 2.66
_cell_volume 3063.6(3)
_computing_cell_refinement 'Bruker APEX software'
_computing_data_collection 'Bruker APEX software'
_computing_data_reduction 'Bruker APEX software'
_computing_molecular_graphics ORTEP
_computing_publication_material CIFTAB
_computing_structure_refinement SHELXL
_computing_structure_solution SHELXS
_diffrn_ambient_temperature 173(2)
_diffrn_measured_fraction_theta_full 0.994
_diffrn_measured_fraction_theta_max 0.994
_diffrn_measurement_device_type 'CCD detector'
_diffrn_measurement_method 'phi and omega scans'
_diffrn_radiation_type MoK\a
_diffrn_radiation_wavelength 0.71073
_diffrn_reflns_av_R_equivalents 0.0638
_diffrn_reflns_av_unetI/netI 0.0291
_diffrn_reflns_Laue_measured_fraction_full 0.994
_diffrn_reflns_Laue_measured_fraction_max 0.994
_diffrn_reflns_limit_h_max 25
_diffrn_reflns_limit_h_min -25
_diffrn_reflns_limit_k_max 20
_diffrn_reflns_limit_k_min -20
_diffrn_reflns_limit_l_max 10
_diffrn_reflns_limit_l_min -10
_diffrn_reflns_number 32881
_diffrn_reflns_point_group_measured_fraction_full 0.994
_diffrn_reflns_point_group_measured_fraction_max 0.994
_diffrn_reflns_theta_full 25.242
_diffrn_reflns_theta_max 25.249
_diffrn_reflns_theta_min 2.658
_diffrn_source 'fine-focus sealed tube'
_exptl_absorpt_coefficient_mu 10.309
_exptl_absorpt_correction_T_max 0.7454
_exptl_absorpt_correction_T_min 0.4844
_exptl_absorpt_correction_type multi-scan
_exptl_absorpt_process_details SADABS
_exptl_crystal_colour colourless
_exptl_crystal_density_diffrn 2.105
_exptl_crystal_description needle
_exptl_crystal_F_000 1832
_exptl_crystal_size_max 0.082
_exptl_crystal_size_mid 0.029
_exptl_crystal_size_min 0.027
_refine_diff_density_max 2.206
_refine_diff_density_min -3.045
_refine_diff_density_rms 0.338
_refine_ls_extinction_method none
_refine_ls_goodness_of_fit_ref 1.173
_refine_ls_hydrogen_treatment constr
_refine_ls_matrix_type full
_refine_ls_number_parameters 288
_refine_ls_number_reflns 2876
_refine_ls_number_restraints 610
_refine_ls_restrained_S_all 1.071
_refine_ls_R_factor_all 0.0977
_refine_ls_R_factor_gt 0.0887
_refine_ls_shift/su_max 0.000
_refine_ls_shift/su_mean 0.000
_refine_ls_structure_factor_coef Fsqd
_refine_ls_weighting_details 'w=1/[\s^2^(Fo^2^)+(0.0958P)^2^+294.6147P] where P=(Fo^2^+2Fc^2^)/3'
_refine_ls_weighting_scheme calc
_refine_ls_wR_factor_gt 0.2399
_refine_ls_wR_factor_ref 0.2459
_reflns_Friedel_coverage 0.000
_reflns_number_gt 2492
_reflns_number_total 2876
_reflns_threshold_expression 'I > 2\s(I)'
_cod_data_source_file d1dt03115e2.cif
_cod_data_source_block HgClO4_dianion-d6_sq
_cod_depositor_comments
;
The following automatic conversions were performed:

data item '_exptl_absorpt_correction_type' value 'MULTI-SCAN' was
changed to 'multi-scan' in accordance with the
/home/data/users/saulius/crontab/automatic-downloads/rss-feeds/RSC/lib/dictionaries/cif_core.dic
dictionary named 'cif_core.dic' version 2.4.2 last updated on
2011-04-26.

Automatic conversion script
Id: cif_fix_values 7556 2019-12-06 15:28:31Z antanas 
;
_cod_original_sg_symbol_H-M 'C 2/m'
_cod_database_code 7708584
_shelx_shelxl_version_number 2018/3
_shelx_space_group_comment
;
The symmetry employed for this shelxl refinement is uniquely defined
by the following loop, which should always be used as a source of
symmetry information in preference to the above space-group names.
They are only intended as comments.
;
_shelx_estimated_absorpt_t_min 0.485
_shelx_estimated_absorpt_t_max 0.768

loop_
_space_group_symop_operation_xyz
'x, y, z'
'-x, y, -z'
'x+1/2, y+1/2, z'
'-x+1/2, y+1/2, -z'
'-x, -y, -z'
'x, -y, z'
'-x+1/2, -y+1/2, -z'
'x+1/2, -y+1/2, z'

loop_
_atom_site_label
_atom_site_type_symbol
_atom_site_fract_x
_atom_site_fract_y
_atom_site_fract_z
_atom_site_U_iso_or_equiv
_atom_site_adp_type
_atom_site_occupancy
_atom_site_site_symmetry_order
_atom_site_calc_flag
_atom_site_refinement_flags_posn
_atom_site_refinement_flags_adp
_atom_site_refinement_flags_occupancy
_atom_site_disorder_assembly
_atom_site_disorder_group
Hg1 Hg 0.41422(4) 0.39955(6) 0.81288(10) 0.0526(4) Uani 1 1 d . U . . .
N2A N 0.3210(13) 0.381(2) 0.887(4) 0.028(5) Uani 0.46(4) 1 d G U P A 1
C3A C 0.3040(13) 0.383(2) 1.032(3) 0.032(6) Uani 0.46(4) 1 d G U P A 1
H3A H 0.336813 0.392165 1.129207 0.038 Uiso 0.46(4) 1 calc R U P A 1
C4A C 0.2391(15) 0.373(2) 1.034(3) 0.034(6) Uani 0.46(4) 1 d G U P A 1
H4A H 0.227486 0.374330 1.133430 0.040 Uiso 0.46(4) 1 calc R U P A 1
C5A C 0.1912(12) 0.360(2) 0.892(4) 0.031(5) Uani 0.46(4) 1 d G U P A 1
H5A H 0.146776 0.352309 0.893680 0.038 Uiso 0.46(4) 1 calc R U P A 1
C6A C 0.2082(15) 0.357(2) 0.747(3) 0.029(5) Uani 0.46(4) 1 d G U P A 1
C7A C 0.2731(18) 0.368(2) 0.745(3) 0.030(5) Uani 0.46(4) 1 d G U P A 1
H7A H 0.284720 0.365956 0.645478 0.037 Uiso 0.46(4) 1 calc R U P A 1
Si8 Si 0.1312(9) 0.3475(11) 0.561(2) 0.026(3) Uani 0.46(4) 1 d D U P A 1
C9 C 0.166(2) 0.328(3) 0.382(5) 0.027(8) Uani 0.46(4) 1 d . U P A 1
H9A H 0.211567 0.310989 0.420257 0.041 Uiso 0.46(4) 1 calc R U P A 1
H9B H 0.164198 0.375346 0.318980 0.041 Uiso 0.46(4) 1 calc R U P A 1
H9C H 0.139858 0.288167 0.314017 0.041 Uiso 0.46(4) 1 calc R U P A 1
C10 C 0.084(2) 0.263(3) 0.575(6) 0.043(9) Uani 0.46(4) 1 d . U P A 1
H10A H 0.048128 0.257065 0.476105 0.065 Uiso 0.46(4) 1 calc R U P A 1
H10B H 0.064997 0.267304 0.666903 0.065 Uiso 0.46(4) 1 calc R U P A 1
H10C H 0.112140 0.217262 0.588729 0.065 Uiso 0.46(4) 1 calc R U P A 1
C11 C 0.0850(16) 0.4406(10) 0.552(6) 0.032(6) Uani 0.46(4) 1 d D U P A 1
H11A H 0.046384 0.442180 0.458103 0.038 Uiso 0.46(4) 1 calc R U P A 1
H11B H 0.070336 0.448394 0.651235 0.038 Uiso 0.46(4) 1 calc R U P A 1
C12 C 0.135(2) 0.500000 0.539(9) 0.026(7) Uani 0.46(4) 2 d DS TU P A 1
H12A H 0.146188 0.500000 0.434009 0.031 Uiso 0.46(4) 2 calc R U P A 1
H12B H 0.175325 0.500000 0.629380 0.031 Uiso 0.46(4) 2 calc R U P A 1
N2B N 0.3232(11) 0.3726(18) 0.848(3) 0.028(5) Uani 0.54(4) 1 d G U P A 2
C3B C 0.3169(10) 0.3704(17) 1.005(3) 0.030(5) Uani 0.54(4) 1 d G U P A 2
H3B H 0.353684 0.381002 1.092420 0.036 Uiso 0.54(4) 1 calc R U P A 2
C4B C 0.2566(12) 0.3526(17) 1.032(2) 0.032(5) Uani 0.54(4) 1 d G U P A 2
H4B H 0.252292 0.351152 1.139148 0.039 Uiso 0.54(4) 1 calc R U P A 2
C5B C 0.2028(10) 0.3371(17) 0.904(3) 0.028(5) Uani 0.54(4) 1 d G U P A 2
H5B H 0.161599 0.324983 0.922933 0.034 Uiso 0.54(4) 1 calc R U P A 2
C6B C 0.2091(12) 0.3393(18) 0.748(3) 0.028(4) Uani 0.54(4) 1 d G U P A 2
C7B C 0.2693(15) 0.3570(19) 0.720(2) 0.034(5) Uani 0.54(4) 1 d G U P A 2
H7B H 0.273687 0.358514 0.613257 0.041 Uiso 0.54(4) 1 calc R U P A 2
Si8B Si 0.1462(8) 0.3276(11) 0.554(2) 0.027(3) Uani 0.54(4) 1 d . U P A 2
C9B C 0.190(2) 0.330(3) 0.391(5) 0.036(8) Uani 0.54(4) 1 d . U P A 2
H9BA H 0.159587 0.314638 0.289514 0.054 Uiso 0.54(4) 1 calc R U P A 2
H9BB H 0.227326 0.295116 0.418379 0.054 Uiso 0.54(4) 1 calc R U P A 2
H9BC H 0.205375 0.382591 0.381372 0.054 Uiso 0.54(4) 1 calc R U P A 2
C10B C 0.108(2) 0.233(2) 0.571(5) 0.045(9) Uani 0.54(4) 1 d . U P A 2
H10D H 0.071617 0.224630 0.475781 0.068 Uiso 0.54(4) 1 calc R U P A 2
H10E H 0.091591 0.232966 0.667205 0.068 Uiso 0.54(4) 1 calc R U P A 2
H10F H 0.140861 0.192701 0.579636 0.068 Uiso 0.54(4) 1 calc R U P A 2
C11B C 0.0947(16) 0.4193(17) 0.540(5) 0.028(5) Uani 0.54(4) 1 d D U P A 2
H11E H 0.063404 0.418873 0.431876 0.033 Uiso 0.54(4) 1 calc R U P A 2
H11F H 0.068259 0.413361 0.618090 0.033 Uiso 0.54(4) 1 calc R U P A 2
C12B C 0.124(3) 0.500000 0.564(8) 0.035(7) Uani 0.54(4) 2 d DS TU P A 2
H12C H 0.156547 0.500001 0.499815 0.042 Uiso 0.54(4) 2 calc R U P A 2
H12D H 0.150363 0.500000 0.677693 0.042 Uiso 0.54(4) 2 calc R U P A 2
Cl1A Cl 0.4900(8) 0.2296(5) 0.988(3) 0.048(3) Uani 0.5 1 d D U P . .
O2A O 0.5510(12) 0.2599(18) 0.994(5) 0.067(9) Uani 0.5 1 d D U P A .
O3A O 0.4744(15) 0.1762(16) 0.865(4) 0.060(8) Uani 0.5 1 d D U P A .
O4A O 0.4935(17) 0.1834(19) 1.121(4) 0.071(8) Uani 0.5 1 d D U P A .
O5A O 0.4412(14) 0.2836(15) 0.976(5) 0.064(8) Uani 0.5 1 d D U P A .
Cl6A Cl 0.3296(3) 0.5126(7) 0.4269(8) 0.030(3) Uani 0.5 1 d D U P . .
O7A O 0.2667(6) 0.500000 0.330(2) 0.060(5) Uani 1 2 d DS TU P . .
O8A O 0.3293(10) 0.500000 0.5849(13) 0.050(5) Uani 1 2 d DS TU P . .
O9A O 0.3435(14) 0.5904(8) 0.429(3) 0.050(6) Uani 0.5 1 d D U P . .
O10A O 0.3778(10) 0.4722(14) 0.381(3) 0.054(7) Uani 0.5 1 d D U P . .
C11A C 0.5017(9) 0.4262(11) 0.746(2) 0.035(4) Uani 1 1 d . U . . .
H11C H 0.534219 0.384496 0.780000 0.042 Uiso 1 1 calc R U . . .
H11D H 0.491972 0.431229 0.627315 0.042 Uiso 1 1 calc R U . . .
C12A C 0.5292(12) 0.500000 0.824(3) 0.031(4) Uani 1 2 d S TU P . .
O13 O 0.5699(8) 0.500000 0.953(2) 0.033(4) Uani 1 2 d S TU P . .

loop_
_atom_site_aniso_label
_atom_site_aniso_U_11
_atom_site_aniso_U_22
_atom_site_aniso_U_33
_atom_site_aniso_U_23
_atom_site_aniso_U_13
_atom_site_aniso_U_12
Hg1 0.0476(5) 0.0679(6) 0.0427(5) -0.0051(4) 0.0128(4) -0.0080(4)
N2A 0.024(8) 0.029(9) 0.033(10) -0.007(8) 0.009(8) -0.009(7)
C3A 0.027(9) 0.035(9) 0.035(9) -0.011(9) 0.008(8) 0.002(8)
C4A 0.029(9) 0.036(10) 0.037(9) -0.013(8) 0.012(8) 0.008(9)
C5A 0.028(9) 0.034(10) 0.035(8) -0.008(9) 0.013(8) 0.002(8)
C6A 0.027(7) 0.030(9) 0.031(7) -0.002(7) 0.008(7) -0.007(7)
C7A 0.031(8) 0.033(9) 0.030(9) -0.007(8) 0.012(8) -0.009(8)
Si8 0.017(6) 0.028(7) 0.034(5) -0.008(5) 0.008(5) 0.001(5)
C9 0.026(11) 0.031(11) 0.026(11) -0.004(8) 0.008(8) -0.002(9)
C10 0.032(17) 0.051(19) 0.039(16) -0.005(16) -0.005(15) -0.005(15)
C11 0.019(9) 0.041(10) 0.038(10) -0.003(9) 0.010(8) 0.004(9)
C12 0.012(11) 0.039(11) 0.033(12) 0.000 0.016(10) 0.000
N2B 0.028(7) 0.032(9) 0.028(9) -0.010(8) 0.014(7) -0.004(7)
C3B 0.027(8) 0.034(9) 0.033(9) -0.018(8) 0.013(8) -0.001(8)
C4B 0.027(9) 0.038(10) 0.034(8) -0.012(8) 0.013(8) 0.007(8)
C5B 0.020(8) 0.033(10) 0.036(8) -0.004(8) 0.015(7) 0.001(8)
C6B 0.025(7) 0.031(8) 0.030(7) -0.004(7) 0.010(6) -0.006(7)
C7B 0.032(8) 0.035(9) 0.036(9) -0.007(8) 0.010(8) -0.008(8)
Si8B 0.022(6) 0.029(6) 0.030(4) -0.007(5) 0.008(4) -0.002(5)
C9B 0.035(12) 0.040(11) 0.032(11) 0.001(8) 0.009(9) 0.001(9)
C10B 0.055(19) 0.037(17) 0.036(15) -0.011(15) -0.001(15) -0.001(15)
C11B 0.016(8) 0.038(9) 0.033(8) -0.003(8) 0.014(7) 0.000(7)
C12B 0.023(11) 0.044(11) 0.037(12) 0.000 0.009(10) 0.000
Cl1A 0.045(10) 0.036(4) 0.055(7) -0.008(6) 0.002(7) 0.000(5)
O2A 0.071(14) 0.048(13) 0.070(14) -0.015(12) -0.003(12) 0.008(12)
O3A 0.052(13) 0.058(12) 0.061(13) -0.008(11) -0.002(12) -0.004(11)
O4A 0.062(14) 0.078(14) 0.074(14) -0.002(12) 0.021(13) -0.005(12)
O5A 0.057(13) 0.043(13) 0.082(15) 0.000(12) 0.003(12) 0.000(11)
Cl6A 0.030(3) 0.040(8) 0.023(3) 0.000(3) 0.011(2) -0.001(3)
O7A 0.053(10) 0.063(11) 0.059(10) 0.000 0.005(9) 0.000
O8A 0.052(9) 0.069(11) 0.034(8) 0.000 0.019(7) 0.000
O9A 0.055(11) 0.052(12) 0.036(10) 0.002(10) 0.001(9) -0.018(10)
O10A 0.056(11) 0.062(13) 0.044(11) -0.008(10) 0.013(10) 0.006(10)
C11A 0.033(5) 0.040(5) 0.034(5) -0.003(4) 0.013(4) 0.000(4)
C12A 0.029(6) 0.035(6) 0.032(6) 0.000 0.012(4) 0.000
O13 0.031(5) 0.040(5) 0.030(5) 0.000 0.014(4) 0.000

loop_
_atom_type_symbol
_atom_type_description
_atom_type_scat_dispersion_real
_atom_type_scat_dispersion_imag
_atom_type_scat_source
C C 0.0033 0.0016 'International Tables Vol C Tables 4.2.6.8 and 6.1.1.4'
H H 0.0000 0.0000 'International Tables Vol C Tables 4.2.6.8 and 6.1.1.4'
N N 0.0061 0.0033 'International Tables Vol C Tables 4.2.6.8 and 6.1.1.4'
O O 0.0106 0.0060 'International Tables Vol C Tables 4.2.6.8 and 6.1.1.4'
Si Si 0.0817 0.0704 'International Tables Vol C Tables 4.2.6.8 and 6.1.1.4'
Cl Cl 0.1484 0.1585 'International Tables Vol C Tables 4.2.6.8 and 6.1.1.4'
Hg Hg -2.3894 9.2266 'International Tables Vol C Tables 4.2.6.8 and 6.1.1.4'

loop_
_geom_angle_atom_site_label_1
_geom_angle_atom_site_label_2
_geom_angle_atom_site_label_3
_geom_angle
_geom_angle_site_symmetry_1
_geom_angle_site_symmetry_3
_geom_angle_publ_flag
N2B Hg1 C11A 172.9(9) . . ?
C11A Hg1 N2A 175.8(11) . . ?
N2B Hg1 O5A 79.2(12) . . ?
C11A Hg1 O5A 104.5(9) . . ?
N2A Hg1 O5A 78.7(12) . . ?
N2B Hg1 O13 88.4(8) . 5_667 ?
C11A Hg1 O13 97.0(6) . 5_667 ?
N2A Hg1 O13 79.7(9) . 5_667 ?
O5A Hg1 O13 98.3(9) . 5_667 ?
C11A Hg1 Hg1 77.4(5) . 6_565 ?
N2A Hg1 Hg1 98.4(10) . 6_565 ?
O5A Hg1 Hg1 145.9(9) . 6_565 ?
O13 Hg1 Hg1 48.2(2) 5_667 6_565 ?
C3A N2A C7A 120.0 . . ?
C3A N2A Hg1 134.8(16) . . ?
C7A N2A Hg1 105.1(17) . . ?
C4A C3A N2A 120.0 . . ?
C4A C3A H3A 120.0 . . ?
N2A C3A H3A 120.0 . . ?
C3A C4A C5A 120.0 . . ?
C3A C4A H4A 120.0 . . ?
C5A C4A H4A 120.0 . . ?
C6A C5A C4A 120.0 . . ?
C6A C5A H5A 120.0 . . ?
C4A C5A H5A 120.0 . . ?
C5A C6A C7A 120.0 . . ?
C5A C6A Si8 113(2) . . ?
C7A C6A Si8 127(2) . . ?
C6A C7A N2A 120.0 . . ?
C6A C7A H7A 120.0 . . ?
N2A C7A H7A 120.0 . . ?
C10 Si8 C11 115(2) . . ?
C10 Si8 C9 104(2) . . ?
C11 Si8 C9 115(2) . . ?
C10 Si8 C6A 112(2) . . ?
C11 Si8 C6A 105.4(19) . . ?
C9 Si8 C6A 105.4(18) . . ?
Si8 C9 H9A 109.5 . . ?
Si8 C9 H9B 109.5 . . ?
H9A C9 H9B 109.5 . . ?
Si8 C9 H9C 109.5 . . ?
H9A C9 H9C 109.5 . . ?
H9B C9 H9C 109.5 . . ?
Si8 C10 H10A 109.5 . . ?
Si8 C10 H10B 109.5 . . ?
H10A C10 H10B 109.5 . . ?
Si8 C10 H10C 109.5 . . ?
H10A C10 H10C 109.5 . . ?
H10B C10 H10C 109.5 . . ?
C12 C11 Si8 103.0(14) . . ?
C12 C11 H11A 111.2 . . ?
Si8 C11 H11A 111.2 . . ?
C12 C11 H11B 111.2 . . ?
Si8 C11 H11B 111.2 . . ?
H11A C11 H11B 109.1 . . ?
C11 C12 C11 87(2) . 6_565 ?
C11 C12 H12A 114.2 . . ?
C11 C12 H12A 114.2 6_565 . ?
C11 C12 H12B 114.2 . . ?
C11 C12 H12B 114.2 6_565 . ?
H12A C12 H12B 111.4 . . ?
C3B N2B C7B 120.0 . . ?
C3B N2B Hg1 118.6(14) . . ?
C7B N2B Hg1 121.4(14) . . ?
C4B C3B N2B 120.0 . . ?
C4B C3B H3B 120.0 . . ?
N2B C3B H3B 120.0 . . ?
C3B C4B C5B 120.0 . . ?
C3B C4B H4B 120.0 . . ?
C5B C4B H4B 120.0 . . ?
C6B C5B C4B 120.0 . . ?
C6B C5B H5B 120.0 . . ?
C4B C5B H5B 120.0 . . ?
C5B C6B C7B 120.0 . . ?
C5B C6B Si8B 130.0(18) . . ?
C7B C6B Si8B 109.9(17) . . ?
C6B C7B N2B 120.0 . . ?
C6B C7B H7B 120.0 . . ?
N2B C7B H7B 120.0 . . ?
C10B Si8B C6B 104.5(18) . . ?
C10B Si8B C9B 113(2) . . ?
C6B Si8B C9B 107.2(18) . . ?
C10B Si8B C11B 119.5(18) . . ?
C6B Si8B C11B 103.1(15) . . ?
C9B Si8B C11B 108.2(19) . . ?
Si8B C9B H9BA 109.5 . . ?
Si8B C9B H9BB 109.5 . . ?
H9BA C9B H9BB 109.5 . . ?
Si8B C9B H9BC 109.5 . . ?
H9BA C9B H9BC 109.5 . . ?
H9BB C9B H9BC 109.5 . . ?
Si8B C10B H10D 109.5 . . ?
Si8B C10B H10E 109.5 . . ?
H10D C10B H10E 109.5 . . ?
Si8B C10B H10F 109.5 . . ?
H10D C10B H10F 109.5 . . ?
H10E C10B H10F 109.5 . . ?
C12B C11B Si8B 124(3) . . ?
C12B C11B H11E 106.4 . . ?
Si8B C11B H11E 106.4 . . ?
C12B C11B H11F 106.4 . . ?
Si8B C11B H11F 106.4 . . ?
H11E C11B H11F 106.5 . . ?
C11B C12B H12C 103.8 . . ?
C11B C12B H12C 103.8 6_565 . ?
C11B C12B H12D 103.8 . . ?
C11B C12B H12D 103.8 6_565 . ?
H12C C12B H12D 105.4 . . ?
Cl1A Cl1A O2A 134(7) 2_657 2_657 ?
Cl1A Cl1A O4A 85(6) 2_657 2_657 ?
O2A Cl1A O4A 140(3) 2_657 2_657 ?
Cl1A Cl1A O5A 133(3) 2_657 . ?
O2A Cl1A O5A 18(3) 2_657 . ?
O4A Cl1A O5A 132(3) 2_657 . ?
Cl1A Cl1A O2A 33(5) 2_657 . ?
O2A Cl1A O2A 127(3) 2_657 . ?
O4A Cl1A O2A 81(2) 2_657 . ?
O5A Cl1A O2A 114.4(15) . . ?
Cl1A Cl1A O4A 77(6) 2_657 . ?
O2A Cl1A O4A 92(3) 2_657 . ?
O4A Cl1A O4A 105(3) 2_657 . ?
O5A Cl1A O4A 109.8(19) . . ?
O2A Cl1A O4A 110.2(16) . . ?
Cl1A Cl1A O3A 112(5) 2_657 . ?
O2A Cl1A O3A 114(3) 2_657 . ?
O4A Cl1A O3A 28.2(16) 2_657 . ?
O5A Cl1A O3A 112.0(17) . . ?
O2A Cl1A O3A 108.4(16) . . ?
O4A Cl1A O3A 101.2(14) . . ?
Cl1A Cl1A O3A 54(4) 2_657 2_657 ?
O2A Cl1A O3A 114(4) 2_657 2_657 ?
O4A Cl1A O3A 93.0(15) 2_657 2_657 ?
O5A Cl1A O3A 131(3) . 2_657 ?
O2A Cl1A O3A 87(2) . 2_657 ?
O4A Cl1A O3A 24.8(17) . 2_657 ?
O3A Cl1A O3A 101(3) . 2_657 ?
Cl1A Cl1A O5A 37(2) 2_657 2_657 ?
O2A Cl1A O5A 113(2) 2_657 2_657 ?
O4A Cl1A O5A 95(2) 2_657 2_657 ?
O5A Cl1A O5A 103(3) . 2_657 ?
O2A Cl1A O5A 14(2) . 2_657 ?
O4A Cl1A O5A 108(2) . 2_657 ?
O3A Cl1A O5A 122(2) . 2_657 ?
O3A Cl1A O5A 88.6(18) 2_657 2_657 ?
O5A O2A Cl1A 121(8) 2_657 2_657 ?
O5A O2A Cl1A 121(7) 2_657 . ?
Cl1A O2A Cl1A 12.5(19) 2_657 . ?
O5A O2A O4A 168(8) 2_657 2_657 ?
Cl1A O2A O4A 51.0(16) 2_657 2_657 ?
Cl1A O2A O4A 48.8(16) . 2_657 ?
O4A O3A Cl1A 73(3) 2_657 . ?
O4A O3A Cl1A 60(3) 2_657 2_657 ?
Cl1A O3A Cl1A 14.1(13) . 2_657 ?
O3A O4A Cl1A 79(4) 2_657 2_657 ?
O3A O4A Cl1A 95(4) 2_657 . ?
Cl1A O4A Cl1A 17.5(13) 2_657 . ?
O3A O4A O2A 127(4) 2_657 2_657 ?
Cl1A O4A O2A 50.2(12) 2_657 2_657 ?
Cl1A O4A O2A 36.5(19) . 2_657 ?
O2A O5A Cl1A 41(6) 2_657 . ?
O2A O5A Cl1A 44(5) 2_657 2_657 ?
Cl1A O5A Cl1A 10.4(9) . 2_657 ?
O2A O5A Hg1 173(7) 2_657 . ?
Cl1A O5A Hg1 132(2) . . ?
Cl1A O5A Hg1 129(2) 2_657 . ?
Cl6A Cl6A O10A 102.6(14) 6_565 6_565 ?
Cl6A Cl6A O10A 59.3(12) 6_565 . ?
O10A Cl6A O10A 43(2) 6_565 . ?
Cl6A Cl6A O8A 80.8(5) 6_565 . ?
O10A Cl6A O8A 125.4(15) 6_565 . ?
O10A Cl6A O8A 113.5(14) . . ?
Cl6A Cl6A O9A 168.0(12) 6_565 . ?
O10A Cl6A O9A 66.4(19) 6_565 . ?
O10A Cl6A O9A 109.6(17) . . ?
O8A Cl6A O9A 101.3(12) . . ?
Cl6A Cl6A O7A 80.9(5) 6_565 . ?
O10A Cl6A O7A 126.0(15) 6_565 . ?
O10A Cl6A O7A 114.0(14) . . ?
O8A Cl6A O7A 108.4(13) . . ?
O9A Cl6A O7A 109.2(13) . . ?
Cl6A Cl6A O9A 9.1(9) 6_565 6_565 ?
O10A Cl6A O9A 94.2(16) 6_565 6_565 ?
O10A Cl6A O9A 51.0(15) . 6_565 ?
O8A Cl6A O9A 82.8(10) . 6_565 ?
O9A Cl6A O9A 159(2) . 6_565 ?
O7A Cl6A O9A 88.6(10) . 6_565 ?
Cl6A O7A Cl6A 18.2(10) 6_565 . ?
Cl6A O8A Cl6A 18.3(10) 6_565 . ?
Cl6A O9A O10A 51.0(8) . 6_565 ?
Cl6A O9A Cl6A 2.9(3) . 6_565 ?
O10A O9A Cl6A 48.4(8) 6_565 6_565 ?
O10A O10A Cl6A 77.4(14) 6_565 6_565 ?
O10A O10A Cl6A 59.3(12) 6_565 . ?
Cl6A O10A Cl6A 18.1(10) 6_565 . ?
O10A O10A O9A 139.6(10) 6_565 6_565 ?
Cl6A O10A O9A 62.6(14) 6_565 6_565 ?
Cl6A O10A O9A 80.6(15) . 6_565 ?
C12A C11A Hg1 109.0(13) . . ?
C12A C11A H11C 109.9 . . ?
Hg1 C11A H11C 109.9 . . ?
C12A C11A H11D 109.9 . . ?
Hg1 C11A H11D 109.9 . . ?
H11C C11A H11D 108.3 . . ?
O13 C12A C11A 120.7(11) . 6_565 ?
O13 C12A C11A 120.7(11) . . ?
C11A C12A C11A 118(2) 6_565 . ?
C12A O13 Hg1 128.4(8) . 5_667 ?
C12A O13 Hg1 128.4(9) . 2_657 ?
Hg1 O13 Hg1 83.5(5) 5_667 2_657 ?

loop_
_geom_bond_atom_site_label_1
_geom_bond_atom_site_label_2
_geom_bond_distance
_geom_bond_site_symmetry_2
_geom_bond_publ_flag
Hg1 N2B 2.08(2) . ?
Hg1 C11A 2.130(18) . ?
Hg1 N2A 2.25(3) . ?
Hg1 O5A 2.44(3) . ?
Hg1 O13 2.628(13) 5_667 ?
Hg1 Hg1 3.4998(19) 6_565 ?
N2A C3A 1.3900 . ?
N2A C7A 1.3900 . ?
C3A C4A 1.3900 . ?
C3A H3A 0.9500 . ?
C4A C5A 1.3900 . ?
C4A H4A 0.9500 . ?
C5A C6A 1.3900 . ?
C5A H5A 0.9500 . ?
C6A C7A 1.3900 . ?
C6A Si8 1.97(3) . ?
C7A H7A 0.9500 . ?
Si8 C10 1.81(5) . ?
Si8 C11 1.884(18) . ?
Si8 C9 1.91(5) . ?
C9 H9A 0.9800 . ?
C9 H9B 0.9800 . ?
C9 H9C 0.9800 . ?
C10 H10A 0.9800 . ?
C10 H10B 0.9800 . ?
C10 H10C 0.9800 . ?
C11 C12 1.51(2) . ?
C11 H11A 0.9900 . ?
C11 H11B 0.9900 . ?
C12 H12A 0.9900 . ?
C12 H12B 0.9900 . ?
N2B C3B 1.3900 . ?
N2B C7B 1.3900 . ?
C3B C4B 1.3900 . ?
C3B H3B 0.9500 . ?
C4B C5B 1.3900 . ?
C4B H4B 0.9500 . ?
C5B C6B 1.3900 . ?
C5B H5B 0.9500 . ?
C6B C7B 1.3900 . ?
C6B Si8B 1.85(2) . ?
C7B H7B 0.9500 . ?
Si8B C10B 1.85(4) . ?
Si8B C9B 1.87(4) . ?
Si8B C11B 1.92(3) . ?
C9B H9BA 0.9800 . ?
C9B H9BB 0.9800 . ?
C9B H9BC 0.9800 . ?
C10B H10D 0.9800 . ?
C10B H10E 0.9800 . ?
C10B H10F 0.9800 . ?
C11B C12B 1.529(19) . ?
C11B H11E 0.9900 . ?
C11B H11F 0.9900 . ?
C12B H12C 0.9900 . ?
C12B H12D 0.9900 . ?
Cl1A Cl1A 0.42(3) 2_657 ?
Cl1A O2A 1.06(4) 2_657 ?
Cl1A O4A 1.35(4) 2_657 ?
Cl1A O5A 1.379(8) . ?
Cl1A O2A 1.382(8) . ?
Cl1A O4A 1.383(8) . ?
Cl1A O3A 1.387(8) . ?
Cl1A O3A 1.59(3) 2_657 ?
Cl1A O5A 1.69(3) 2_657 ?
O2A O5A 0.49(4) 2_657 ?
O2A O4A 1.78(4) 2_657 ?
O3A O4A 0.67(4) 2_657 ?
Cl6A Cl6A 0.44(2) 6_565 ?
Cl6A O10A 1.213(14) 6_565 ?
Cl6A O10A 1.378(8) . ?
Cl6A O8A 1.383(8) . ?
Cl6A O9A 1.385(8) . ?
Cl6A O7A 1.388(8) . ?
Cl6A O9A 1.82(2) 6_565 ?
O9A O10A 1.43(4) 6_565 ?
O10A O10A 0.97(5) 6_565 ?
C11A C12A 1.50(2) . ?
C11A H11C 0.9900 . ?
C11A H11D 0.9900 . ?
C12A O13 1.22(3) . ?

loop_
_geom_torsion_atom_site_label_1
_geom_torsion_atom_site_label_2
_geom_torsion_atom_site_label_3
_geom_torsion_atom_site_label_4
_geom_torsion
_geom_torsion_site_symmetry_1
_geom_torsion_site_symmetry_2
_geom_torsion_site_symmetry_3
_geom_torsion_site_symmetry_4
_geom_torsion_publ_flag
C7A N2A C3A C4A 0.0 . . . . ?
Hg1 N2A C3A C4A 176(3) . . . . ?
N2A C3A C4A C5A 0.0 . . . . ?
C3A C4A C5A C6A 0.0 . . . . ?
C4A C5A C6A C7A 0.0 . . . . ?
C4A C5A C6A Si8 -175(2) . . . . ?
C5A C6A C7A N2A 0.0 . . . . ?
Si8 C6A C7A N2A 174(2) . . . . ?
C3A N2A C7A C6A 0.0 . . . . ?
Hg1 N2A C7A C6A -177(2) . . . . ?
C10 Si8 C11 C12 -179(4) . . . . ?
C9 Si8 C11 C12 -58(4) . . . . ?
C6A Si8 C11 C12 58(4) . . . . ?
Si8 C11 C12 C11 -175(2) . . . 6_565 ?
C7B N2B C3B C4B 0.0 . . . . ?
Hg1 N2B C3B C4B 180(2) . . . . ?
N2B C3B C4B C5B 0.0 . . . . ?
C3B C4B C5B C6B 0.0 . . . . ?
C4B C5B C6B C7B 0.0 . . . . ?
C4B C5B C6B Si8B -176(2) . . . . ?
C5B C6B C7B N2B 0.0 . . . . ?
Si8B C6B C7B N2B 176.5(18) . . . . ?
C3B N2B C7B C6B 0.0 . . . . ?
Hg1 N2B C7B C6B -180(2) . . . . ?
C5B C6B Si8B C10B -56(3) . . . . ?
C7B C6B Si8B C10B 128.2(19) . . . . ?
C5B C6B Si8B C9B -176(2) . . . . ?
C7B C6B Si8B C9B 8(2) . . . . ?
C5B C6B Si8B C11B 70(2) . . . . ?
C7B C6B Si8B C11B -106.2(15) . . . . ?
Si8B C11B C12B C11B 171(4) . . . 6_565 ?
Cl1A Cl1A O2A O5A -93(15) 2_657 . . 2_657 ?
O2A Cl1A O2A O5A 24(9) 2_657 . . 2_657 ?
O4A Cl1A O2A O5A 172(10) 2_657 . . 2_657 ?
O5A Cl1A O2A O5A 39(11) . . . 2_657 ?
O4A Cl1A O2A O5A -85(10) . . . 2_657 ?
O3A Cl1A O2A O5A 165(10) . . . 2_657 ?
O3A Cl1A O2A O5A -95(10) 2_657 . . 2_657 ?
O2A Cl1A O2A Cl1A 117(12) 2_657 . . 2_657 ?
O4A Cl1A O2A Cl1A -95(8) 2_657 . . 2_657 ?
O5A Cl1A O2A Cl1A 132(9) . . . 2_657 ?
O4A Cl1A O2A Cl1A 8(9) . . . 2_657 ?
O3A Cl1A O2A Cl1A -102(9) . . . 2_657 ?
O3A Cl1A O2A Cl1A -2(8) 2_657 . . 2_657 ?
O5A Cl1A O2A Cl1A 93(15) 2_657 . . 2_657 ?
Cl1A Cl1A O2A O4A 95(8) 2_657 . . 2_657 ?
O2A Cl1A O2A O4A -148(4) 2_657 . . 2_657 ?
O5A Cl1A O2A O4A -133(3) . . . 2_657 ?
O4A Cl1A O2A O4A 103(3) . . . 2_657 ?
O3A Cl1A O2A O4A -7(3) . . . 2_657 ?
O3A Cl1A O2A O4A 93.4(14) 2_657 . . 2_657 ?
O5A Cl1A O2A O4A -172(10) 2_657 . . 2_657 ?
Cl1A Cl1A O3A O4A -21(7) 2_657 . . 2_657 ?
O2A Cl1A O3A O4A 161(6) 2_657 . . 2_657 ?
O5A Cl1A O3A O4A 142(6) . . . 2_657 ?
O2A Cl1A O3A O4A 15(6) . . . 2_657 ?
O4A Cl1A O3A O4A -101(6) . . . 2_657 ?
O3A Cl1A O3A O4A -76(6) 2_657 . . 2_657 ?
O5A Cl1A O3A O4A 19(7) 2_657 . . 2_657 ?
O2A Cl1A O3A Cl1A -178(8) 2_657 . . 2_657 ?
O4A Cl1A O3A Cl1A 21(7) 2_657 . . 2_657 ?
O5A Cl1A O3A Cl1A 163(6) . . . 2_657 ?
O2A Cl1A O3A Cl1A 35(6) . . . 2_657 ?
O4A Cl1A O3A Cl1A -81(6) . . . 2_657 ?
O3A Cl1A O3A Cl1A -55(5) 2_657 . . 2_657 ?
O5A Cl1A O3A Cl1A 40(5) 2_657 . . 2_657 ?
Cl1A Cl1A O4A O3A -19(6) 2_657 . . 2_657 ?
O2A Cl1A O4A O3A -154(6) 2_657 . . 2_657 ?
O4A Cl1A O4A O3A 63(6) 2_657 . . 2_657 ?
O5A Cl1A O4A O3A -150(6) . . . 2_657 ?
O2A Cl1A O4A O3A -23(6) . . . 2_657 ?
O3A Cl1A O4A O3A 91(6) . . . 2_657 ?
O5A Cl1A O4A O3A -38(7) 2_657 . . 2_657 ?
O2A Cl1A O4A Cl1A -135(5) 2_657 . . 2_657 ?
O4A Cl1A O4A Cl1A 82(4) 2_657 . . 2_657 ?
O5A Cl1A O4A Cl1A -131(5) . . . 2_657 ?
O2A Cl1A O4A Cl1A -4(4) . . . 2_657 ?
O3A Cl1A O4A Cl1A 110(5) . . . 2_657 ?
O3A Cl1A O4A Cl1A 19(6) 2_657 . . 2_657 ?
O5A Cl1A O4A Cl1A -19(4) 2_657 . . 2_657 ?
Cl1A Cl1A O4A O2A 135(5) 2_657 . . 2_657 ?
O4A Cl1A O4A O2A -144(3) 2_657 . . 2_657 ?
O5A Cl1A O4A O2A 4(3) . . . 2_657 ?
O2A Cl1A O4A O2A 131(3) . . . 2_657 ?
O3A Cl1A O4A O2A -115(3) . . . 2_657 ?
O3A Cl1A O4A O2A 154(6) 2_657 . . 2_657 ?
O5A Cl1A O4A O2A 115(3) 2_657 . . 2_657 ?
Cl1A Cl1A O5A O2A -103(16) 2_657 . . 2_657 ?
O4A Cl1A O5A O2A 123(10) 2_657 . . 2_657 ?
O2A Cl1A O5A O2A -136(10) . . . 2_657 ?
O4A Cl1A O5A O2A -12(11) . . . 2_657 ?
O3A Cl1A O5A O2A 100(10) . . . 2_657 ?
O3A Cl1A O5A O2A -28(12) 2_657 . . 2_657 ?
O5A Cl1A O5A O2A -127(12) 2_657 . . 2_657 ?
O2A Cl1A O5A Cl1A 103(16) 2_657 . . 2_657 ?
O4A Cl1A O5A Cl1A -134(11) 2_657 . . 2_657 ?
O2A Cl1A O5A Cl1A -34(9) . . . 2_657 ?
O4A Cl1A O5A Cl1A 91(10) . . . 2_657 ?
O3A Cl1A O5A Cl1A -158(10) . . . 2_657 ?
O3A Cl1A O5A Cl1A 75(9) 2_657 . . 2_657 ?
O5A Cl1A O5A Cl1A -25(8) 2_657 . . 2_657 ?
Cl1A Cl1A O5A Hg1 77(9) 2_657 . . . ?
O2A Cl1A O5A Hg1 179(13) 2_657 . . . ?
O4A Cl1A O5A Hg1 -58(4) 2_657 . . . ?
O2A Cl1A O5A Hg1 43(4) . . . . ?
O4A Cl1A O5A Hg1 167(3) . . . . ?
O3A Cl1A O5A Hg1 -81(3) . . . . ?
O3A Cl1A O5A Hg1 152(2) 2_657 . . . ?
O5A Cl1A O5A Hg1 52(2) 2_657 . . . ?
O10A Cl6A O7A Cl6A 99(2) 6_565 . . 6_565 ?
O10A Cl6A O7A Cl6A 50.3(15) . . . 6_565 ?
O8A Cl6A O7A Cl6A -77.1(7) . . . 6_565 ?
O9A Cl6A O7A Cl6A 173.3(12) . . . 6_565 ?
O9A Cl6A O7A Cl6A 4.8(9) 6_565 . . 6_565 ?
O10A Cl6A O8A Cl6A -99.0(19) 6_565 . . 6_565 ?
O10A Cl6A O8A Cl6A -50.6(14) . . . 6_565 ?
O9A Cl6A O8A Cl6A -168.0(12) . . . 6_565 ?
O7A Cl6A O8A Cl6A 77.1(7) . . . 6_565 ?
O9A Cl6A O8A Cl6A -9.0(9) 6_565 . . 6_565 ?
Cl6A Cl6A O9A O10A 24(6) 6_565 . . 6_565 ?
O10A Cl6A O9A O10A 3.7(9) . . . 6_565 ?
O8A Cl6A O9A O10A 123.9(16) . . . 6_565 ?
O7A Cl6A O9A O10A -121.9(17) . . . 6_565 ?
O9A Cl6A O9A O10A 24(6) 6_565 . . 6_565 ?
O10A Cl6A O9A Cl6A -24(6) 6_565 . . 6_565 ?
O10A Cl6A O9A Cl6A -21(5) . . . 6_565 ?
O8A Cl6A O9A Cl6A 99(5) . . . 6_565 ?
O7A Cl6A O9A Cl6A -146(5) . . . 6_565 ?
O9A Cl6A O9A Cl6A -0.005(18) 6_565 . . 6_565 ?
Cl6A Cl6A O10A O10A 179.995(6) 6_565 . . 6_565 ?
O8A Cl6A O10A O10A -117.4(12) . . . 6_565 ?
O9A Cl6A O10A O10A -4.9(11) . . . 6_565 ?
O7A Cl6A O10A O10A 117.8(13) . . . 6_565 ?
O9A Cl6A O10A O10A -175.5(11) 6_565 . . 6_565 ?
O10A Cl6A O10A Cl6A 180.005(6) 6_565 . . 6_565 ?
O8A Cl6A O10A Cl6A 62.6(13) . . . 6_565 ?
O9A Cl6A O10A Cl6A 175.1(11) . . . 6_565 ?
O7A Cl6A O10A Cl6A -62.2(13) . . . 6_565 ?
O9A Cl6A O10A Cl6A 4.5(11) 6_565 . . 6_565 ?
Cl6A Cl6A O10A O9A -4.5(11) 6_565 . . 6_565 ?
O10A Cl6A O10A O9A 175.5(11) 6_565 . . 6_565 ?
O8A Cl6A O10A O9A 58.1(17) . . . 6_565 ?
O9A Cl6A O10A O9A 171(2) . . . 6_565 ?
O7A Cl6A O10A O9A -66.7(18) . . . 6_565 ?
Hg1 C11A C12A O13 93(2) . . . . ?
Hg1 C11A C12A C11A -83(2) . . . 6_565 ?
C11A C12A O13 Hg1 30(3) 6_565 . . 5_667 ?
C11A C12A O13 Hg1 -145.9(13) . . . 5_667 ?
C11A C12A O13 Hg1 145.9(13) 6_565 . . 2_657 ?
C11A C12A O13 Hg1 -30(3) . . . 2_657 ?
